data_7059013
loop_
_publ_author_name
'Ganguly, Sayantan'
'Kar, Paramita'
'Chakraborty, Maharudra'
'Sarkar, Koushik'
'Ghosh, Ashutosh'

_publ_section_title
;
 Synthesis, structure and phenoxazinone synthase-like activity of three
 unprecedented alternating CoII--CoIII 1D chains
;
_journal_name_full 'New Journal of Chemistry'
_journal_paper_doi 10.1039/C9NJ03236C
_journal_year 2019
_chemical_absolute_configuration unk
_chemical_formula_moiety 'C44 H34 Co2 N6 O6, Cl O4, O'
_chemical_formula_sum 'C44 H34 Cl Co2 N6 O11'
_chemical_formula_weight 976.06
_space_group_crystal_system monoclinic
_space_group_IT_number 4
_space_group_name_Hall 'P 2yb'
_space_group_name_H-M_alt 'P 1 21 1'
_atom_sites_solution_hydrogens geom
_audit_creation_method SHELXL-2014/7
_audit_update_record
;
2019-10-28 deposited with the CCDC.	2019-11-06 downloaded from the CCDC.
;
_cell_angle_alpha 90
_cell_angle_beta 114.454(5)
_cell_angle_gamma 90
_cell_formula_units_Z 2
_cell_length_a 12.812(2)
_cell_length_b 14.057(3)
_cell_length_c 13.575(3)
_cell_measurement_reflns_used 7698
_cell_measurement_temperature 120(2)
_cell_measurement_theta_max 24.999
_cell_measurement_theta_min 2.194
_cell_volume 2225.5(8)
_computing_cell_refinement 'BRUKER APEX  II'
_computing_data_reduction 'BRUKER APEX  II'
_computing_molecular_graphics 'ORTEP III'
_computing_publication_material 'PLATON 97'
_computing_structure_refinement 'SHELXL-2014/7 (Sheldrick, 2014)'
_diffrn_ambient_temperature 120(2)
_diffrn_measured_fraction_theta_full 0.999
_diffrn_measured_fraction_theta_max 0.999
_diffrn_measurement_device_type 'CCD area detector'
_diffrn_measurement_method 'omega scan'
_diffrn_radiation_type MoK\a
_diffrn_radiation_wavelength 0.71073
_diffrn_reflns_av_R_equivalents 0.0687
_diffrn_reflns_av_unetI/netI 0.0853
_diffrn_reflns_Laue_measured_fraction_full 0.999
_diffrn_reflns_Laue_measured_fraction_max 0.999
_diffrn_reflns_limit_h_max 15
_diffrn_reflns_limit_h_min -15
_diffrn_reflns_limit_k_max 16
_diffrn_reflns_limit_k_min -16
_diffrn_reflns_limit_l_max 16
_diffrn_reflns_limit_l_min -16
_diffrn_reflns_number 19711
_diffrn_reflns_point_group_measured_fraction_full 0.983
_diffrn_reflns_point_group_measured_fraction_max 0.983
_diffrn_reflns_theta_full 24.999
_diffrn_reflns_theta_max 24.999
_diffrn_reflns_theta_min 2.194
_diffrn_source 'fine-focus sealed tube'
_exptl_absorpt_coefficient_mu 0.872
_exptl_absorpt_correction_T_max 0.745
_exptl_absorpt_correction_T_min 0.578
_exptl_absorpt_correction_type empirical
_exptl_absorpt_process_details SADABS
_exptl_crystal_colour red
_exptl_crystal_density_diffrn 1.455
_exptl_crystal_density_method 'not measured'
_exptl_crystal_description block
_exptl_crystal_F_000 996
_exptl_crystal_size_max 0.400
_exptl_crystal_size_mid 0.300
_exptl_crystal_size_min 0.200
_refine_diff_density_max 1.492
_refine_diff_density_min -0.701
_refine_diff_density_rms 0.102
_refine_ls_extinction_method none
_refine_ls_goodness_of_fit_ref 1.221
_refine_ls_hydrogen_treatment constr
_refine_ls_matrix_type full
_refine_ls_number_parameters 579
_refine_ls_number_reflns 7698
_refine_ls_number_restraints 1
_refine_ls_restrained_S_all 1.221
_refine_ls_R_factor_all 0.0806
_refine_ls_R_factor_gt 0.0646
_refine_ls_shift/su_max 0.000
_refine_ls_shift/su_mean 0.000
_refine_ls_structure_factor_coef Fsqd
_refine_ls_weighting_details 'w=1/[\s^2^(Fo^2^)+(0.0538P)^2^+2.5887P] where P=(Fo^2^+2Fc^2^)/3'
_refine_ls_weighting_scheme calc
_refine_ls_wR_factor_gt 0.1556
_refine_ls_wR_factor_ref 0.1668
_reflns_Friedel_coverage 0.883
_reflns_Friedel_fraction_full 0.964
_reflns_Friedel_fraction_max 0.964
_reflns_number_gt 6415
_reflns_number_total 7698
_reflns_threshold_expression 'I > 2\s(I)'
_cod_data_source_file c9nj03236c2.cif
_cod_data_source_block 2
_cod_original_cell_volume 2225.6(7)
_cod_original_sg_symbol_H-M 'P 21'
_cod_database_code 7059013
_shelx_shelxl_version_number 2014/7
_shelx_space_group_comment
;
The symmetry employed for this shelxl refinement is uniquely defined
by the following loop, which should always be used as a source of
symmetry information in preference to the above space-group names.
They are only intended as comments.
;

loop_
_space_group_symop_operation_xyz
'x, y, z'
'-x, y+1/2, -z'

loop_
_atom_site_label
_atom_site_type_symbol
_atom_site_fract_x
_atom_site_fract_y
_atom_site_fract_z
_atom_site_U_iso_or_equiv
_atom_site_adp_type
_atom_site_occupancy
_atom_site_site_symmetry_order
_atom_site_calc_flag
_atom_site_refinement_flags_posn
_atom_site_refinement_flags_adp
Co1 Co 0.65211(10) 0.65363(9) 0.27084(9) 0.0279(3) Uani 1 1 d . .
Co2 Co 0.60986(10) 0.29662(10) 0.12000(9) 0.0302(3) Uani 1 1 d . .
Cl1 Cl 0.1111(3) 0.6185(6) 0.1617(4) 0.143(3) Uani 1 1 d . .
O5 O 0.6234(5) 0.5316(5) 0.2029(5) 0.0330(15) Uani 1 1 d . .
O3 O 0.5642(5) 0.7115(5) 0.1329(5) 0.0324(15) Uani 1 1 d . .
O4 O 0.3908(5) 0.7680(5) 0.0306(5) 0.0387(18) Uani 1 1 d . .
O6 O 0.6939(6) 0.4260(5) 0.1258(5) 0.0366(16) Uani 1 1 d . .
O2 O 0.7414(6) 0.5962(5) 0.4036(5) 0.0365(16) Uani 1 1 d . .
N3 N 0.6488(6) 0.2997(6) 0.2899(6) 0.0297(16) Uani 1 1 d . .
O1 O 0.6799(6) 0.7741(5) 0.3365(6) 0.0411(17) Uani 1 1 d . .
N6 N 0.4384(7) 0.3449(6) 0.0725(6) 0.035(2) Uani 1 1 d . .
N1 N 0.7822(6) 0.6544(6) 0.2392(5) 0.0274(16) Uani 1 1 d . .
N5 N 0.5225(6) 0.1669(6) 0.1138(6) 0.0334(19) Uani 1 1 d . .
N4 N 0.7844(7) 0.2481(6) 0.1916(6) 0.0351(19) Uani 1 1 d . .
N2 N 0.5133(6) 0.6491(6) 0.2855(5) 0.0297(17) Uani 1 1 d . .
C26 C 0.8329(8) 0.2514(7) 0.3016(7) 0.031(2) Uani 1 1 d . .
C25 C 0.7589(8) 0.2727(6) 0.3546(7) 0.029(2) Uani 1 1 d . .
C27 C 0.9505(7) 0.2338(7) 0.3650(8) 0.031(2) Uani 1 1 d . .
C36 C 0.3652(8) 0.2740(8) 0.0685(8) 0.037(3) Uani 1 1 d . .
C21 C 0.5805(8) 0.3194(7) 0.3373(8) 0.035(2) Uani 1 1 d . .
H21 H 0.5048 0.3402 0.2934 0.042 Uiso 1 1 calc R U
C8 C 0.8078(8) 0.5610(7) 0.2080(8) 0.032(2) Uani 1 1 d . .
H8 H 0.8287 0.5679 0.1451 0.038 Uiso 1 1 calc R U
C11 C 0.7012(9) 0.5667(7) 0.4718(8) 0.037(2) Uani 1 1 d . .
C1 C 0.7468(9) 0.8386(7) 0.3228(8) 0.036(2) Uani 1 1 d . .
C35 C 0.4084(9) 0.1784(8) 0.0893(7) 0.036(2) Uani 1 1 d . .
C34 C 0.3348(10) 0.1047(9) 0.0840(9) 0.044(3) Uani 1 1 d . .
C24 C 0.8011(8) 0.2687(7) 0.4659(7) 0.032(2) Uani 1 1 d . .
C44 C 0.9184(9) 0.2450(8) 0.5283(8) 0.040(2) Uani 1 1 d . .
H44 H 0.9458 0.2387 0.6046 0.048 Uiso 1 1 calc R U
C33 C 0.3826(11) 0.0128(9) 0.1026(9) 0.050(3) Uani 1 1 d . .
H33 H 0.3351 -0.0408 0.0963 0.060 Uiso 1 1 calc R U
C7 C 0.8344(8) 0.7296(7) 0.2315(7) 0.033(2) Uani 1 1 d . .
H7 H 0.8875 0.7238 0.1995 0.040 Uiso 1 1 calc R U
C16 C 0.5866(10) 0.5731(8) 0.4599(9) 0.046(3) Uani 1 1 d . .
C43 C 0.9917(9) 0.2313(8) 0.4802(8) 0.042(3) Uani 1 1 d . .
H43 H 1.0708 0.2200 0.5235 0.050 Uiso 1 1 calc R U
C6 C 0.8184(8) 0.8221(7) 0.2676(8) 0.034(2) Uani 1 1 d . .
C20 C 0.4606(8) 0.7272(7) 0.1138(8) 0.034(2) Uani 1 1 d . .
C10 C 0.7013(8) 0.5014(7) 0.1753(7) 0.030(2) Uani 1 1 d . .
C5 C 0.8863(9) 0.8972(8) 0.2582(9) 0.045(3) Uani 1 1 d . .
H5 H 0.9345 0.8863 0.2217 0.054 Uiso 1 1 calc R U
C2 C 0.7488(10) 0.9287(8) 0.3691(9) 0.050(3) Uani 1 1 d . .
H2 H 0.7039 0.9401 0.4087 0.060 Uiso 1 1 calc R U
C40 C 0.3982(8) 0.4339(9) 0.0537(8) 0.044(3) Uani 1 1 d . .
H40 H 0.4491 0.4840 0.0567 0.052 Uiso 1 1 calc R U
C32 C 0.4971(12) 0.0000(9) 0.1296(10) 0.057(3) Uani 1 1 d . .
H32 H 0.5298 -0.0619 0.1447 0.068 Uiso 1 1 calc R U
C9 C 0.9070(8) 0.5123(8) 0.3026(9) 0.042(3) Uani 1 1 d . .
H9A H 0.9742 0.5542 0.3289 0.063 Uiso 1 1 calc R U
H9B H 0.9265 0.4522 0.2775 0.063 Uiso 1 1 calc R U
H9C H 0.8834 0.4995 0.3614 0.063 Uiso 1 1 calc R U
C28 C 1.0189(9) 0.2189(8) 0.3098(9) 0.046(3) Uani 1 1 d . .
H28 H 1.0988 0.2082 0.3488 0.055 Uiso 1 1 calc R U
C39 C 0.2831(10) 0.4557(10) 0.0297(11) 0.059(3) Uani 1 1 d . .
H39 H 0.2564 0.5195 0.0160 0.071 Uiso 1 1 calc R U
C42 C 0.2189(11) 0.1231(10) 0.0611(9) 0.055(3) Uani 1 1 d . .
H42 H 0.1698 0.0720 0.0595 0.066 Uiso 1 1 calc R U
C12 C 0.7821(11) 0.5266(8) 0.5707(9) 0.053(3) Uani 1 1 d . .
H12 H 0.8596 0.5199 0.5805 0.063 Uiso 1 1 calc R U
C31 C 0.5649(10) 0.0786(8) 0.1346(9) 0.044(3) Uani 1 1 d . .
H31 H 0.6443 0.0693 0.1536 0.053 Uiso 1 1 calc R U
C37 C 0.2476(8) 0.2905(10) 0.0445(8) 0.046(3) Uani 1 1 d . .
C18 C 0.4171(9) 0.6952(8) 0.1969(8) 0.042(3) Uani 1 1 d . .
H18 H 0.3535 0.6483 0.1631 0.050 Uiso 1 1 calc R U
C17 C 0.4974(9) 0.6131(8) 0.3646(8) 0.042(3) Uani 1 1 d . .
H17 H 0.4214 0.6128 0.3603 0.050 Uiso 1 1 calc R U
C23 C 0.7248(8) 0.2870(8) 0.5138(7) 0.039(2) Uani 1 1 d . .
H23 H 0.7498 0.2826 0.5901 0.047 Uiso 1 1 calc R U
C22 C 0.6127(9) 0.3114(9) 0.4484(8) 0.043(3) Uani 1 1 d . .
H22 H 0.5588 0.3225 0.4786 0.052 Uiso 1 1 calc R U
C4 C 0.8850(10) 0.9859(9) 0.3002(12) 0.057(3) Uani 1 1 d . .
H4 H 0.9296 1.0363 0.2912 0.069 Uiso 1 1 calc R U
C30 C 0.8524(9) 0.2330(10) 0.1426(9) 0.051(3) Uani 1 1 d . .
H30 H 0.8194 0.2309 0.0658 0.062 Uiso 1 1 calc R U
C3 C 0.8161(12) 1.0002(9) 0.3569(11) 0.065(4) Uani 1 1 d . .
H3 H 0.8158 1.0609 0.3875 0.078 Uiso 1 1 calc R U
C38 C 0.2109(10) 0.3840(11) 0.0264(10) 0.058(3) Uani 1 1 d . .
H38 H 0.1333 0.3983 0.0114 0.069 Uiso 1 1 calc R U
C29 C 0.9707(9) 0.2197(11) 0.1975(10) 0.062(4) Uani 1 1 d . .
H29 H 1.0171 0.2114 0.1588 0.075 Uiso 1 1 calc R U
C19 C 0.3732(12) 0.7809(10) 0.2391(10) 0.066(4) Uani 1 1 d . .
H19A H 0.3471 0.7594 0.2938 0.099 Uiso 1 1 calc R U
H19B H 0.3092 0.8107 0.1789 0.099 Uiso 1 1 calc R U
H19C H 0.4353 0.8272 0.2714 0.099 Uiso 1 1 calc R U
C41 C 0.1773(10) 0.2114(11) 0.0415(9) 0.053(3) Uani 1 1 d . .
H41 H 0.0985 0.2217 0.0251 0.064 Uiso 1 1 calc R U
C15 C 0.5582(13) 0.5415(9) 0.5443(10) 0.059(3) Uani 1 1 d . .
H15 H 0.4809 0.5451 0.5359 0.070 Uiso 1 1 calc R U
C13 C 0.7523(13) 0.4978(8) 0.6514(9) 0.058(4) Uani 1 1 d . .
H13 H 0.8086 0.4724 0.7165 0.070 Uiso 1 1 calc R U
C14 C 0.6398(13) 0.5058(10) 0.6378(9) 0.062(4) Uani 1 1 d . .
H14 H 0.6191 0.4863 0.6943 0.074 Uiso 1 1 calc R U
O15 O 0.6762(15) 0.7867(14) 0.5422(13) 0.154(6) Uani 1 1 d . .
O8 O 0.1256(8) 0.6505(12) 0.0702(8) 0.111(5) Uani 1 1 d . .
O9 O 0.2172(8) 0.5810(14) 0.2378(11) 0.159(8) Uani 1 1 d . .
O10 O 0.0763(11) 0.6952(19) 0.2079(11) 0.187(11) Uani 1 1 d . .
O7 O 0.0273(10) 0.5422(17) 0.1320(12) 0.166(9) Uani 1 1 d . .

loop_
_atom_site_aniso_label
_atom_site_aniso_U_11
_atom_site_aniso_U_22
_atom_site_aniso_U_33
_atom_site_aniso_U_23
_atom_site_aniso_U_13
_atom_site_aniso_U_12
Co1 0.0271(6) 0.0365(7) 0.0180(6) 0.0031(5) 0.0071(5) 0.0061(6)
Co2 0.0223(6) 0.0450(8) 0.0204(6) -0.0069(6) 0.0059(5) -0.0034(6)
Cl1 0.037(2) 0.314(9) 0.094(3) 0.120(4) 0.044(2) 0.057(3)
O5 0.027(3) 0.043(4) 0.029(4) -0.004(3) 0.012(3) -0.002(3)
O3 0.027(3) 0.050(4) 0.023(3) 0.006(3) 0.013(3) 0.006(3)
O4 0.030(3) 0.060(5) 0.023(3) 0.017(3) 0.009(3) 0.020(3)
O6 0.034(4) 0.045(4) 0.031(4) -0.008(3) 0.013(3) -0.006(3)
O2 0.040(4) 0.042(4) 0.023(4) 0.005(3) 0.009(3) 0.010(3)
N3 0.024(4) 0.039(4) 0.022(4) -0.003(4) 0.005(3) 0.004(4)
O1 0.047(4) 0.040(4) 0.036(4) 0.003(3) 0.017(3) 0.008(3)
N6 0.023(4) 0.054(5) 0.026(4) -0.003(4) 0.007(4) -0.006(4)
N1 0.025(4) 0.030(4) 0.022(4) 0.000(4) 0.005(3) 0.004(4)
N5 0.027(4) 0.051(6) 0.019(4) -0.005(4) 0.007(3) 0.000(4)
N4 0.032(4) 0.046(5) 0.026(4) -0.011(4) 0.011(4) 0.001(4)
N2 0.032(4) 0.038(4) 0.016(4) 0.009(4) 0.006(3) 0.011(4)
C26 0.027(5) 0.034(5) 0.028(5) -0.004(4) 0.008(4) -0.001(4)
C25 0.029(5) 0.025(5) 0.027(5) -0.011(4) 0.008(4) -0.005(4)
C27 0.021(4) 0.036(5) 0.030(5) -0.005(4) 0.005(4) -0.002(4)
C36 0.033(5) 0.058(7) 0.021(5) -0.006(4) 0.010(4) -0.005(5)
C21 0.032(5) 0.043(6) 0.030(5) -0.004(4) 0.012(4) 0.004(4)
C8 0.025(5) 0.043(6) 0.024(5) -0.007(4) 0.007(4) 0.002(4)
C11 0.048(6) 0.032(5) 0.023(5) 0.006(4) 0.007(5) 0.002(4)
C1 0.035(5) 0.035(5) 0.026(5) -0.001(4) 0.001(4) 0.005(4)
C35 0.037(6) 0.054(7) 0.020(5) -0.007(4) 0.015(4) -0.009(5)
C34 0.046(7) 0.057(7) 0.035(6) -0.004(5) 0.023(5) -0.012(6)
C24 0.038(5) 0.035(6) 0.022(5) 0.000(4) 0.010(4) -0.004(4)
C44 0.035(5) 0.049(6) 0.026(5) 0.002(5) 0.003(4) -0.001(5)
C33 0.060(8) 0.058(8) 0.027(6) -0.004(5) 0.013(6) -0.023(6)
C7 0.028(5) 0.039(6) 0.026(5) -0.009(4) 0.004(4) -0.002(4)
C16 0.057(7) 0.052(7) 0.031(6) 0.016(5) 0.021(5) 0.008(6)
C43 0.033(5) 0.047(6) 0.032(6) 0.002(5) 0.000(5) -0.006(5)
C6 0.030(5) 0.031(5) 0.031(5) 0.001(4) 0.004(4) 0.001(4)
C20 0.032(5) 0.046(6) 0.026(5) 0.004(4) 0.016(4) 0.006(4)
C10 0.023(5) 0.043(6) 0.020(5) -0.001(4) 0.006(4) 0.002(4)
C5 0.028(5) 0.049(7) 0.051(7) -0.006(6) 0.009(5) -0.012(5)
C2 0.049(7) 0.046(7) 0.044(7) -0.015(5) 0.008(6) 0.000(5)
C40 0.025(5) 0.062(7) 0.032(6) 0.008(5) -0.001(4) 0.006(5)
C32 0.081(10) 0.053(8) 0.036(6) 0.001(6) 0.023(7) -0.006(7)
C9 0.032(6) 0.045(6) 0.043(6) -0.005(5) 0.010(5) -0.001(5)
C28 0.024(5) 0.055(7) 0.051(7) -0.016(6) 0.008(5) -0.001(5)
C39 0.036(6) 0.072(9) 0.057(8) 0.010(7) 0.006(6) 0.010(6)
C42 0.050(7) 0.084(10) 0.035(6) 0.003(6) 0.020(6) -0.023(7)
C12 0.066(8) 0.043(7) 0.029(6) 0.007(5) -0.001(6) -0.001(6)
C31 0.040(6) 0.053(7) 0.034(6) -0.004(5) 0.010(5) 0.001(5)
C37 0.024(5) 0.080(8) 0.029(5) 0.000(6) 0.006(4) -0.007(6)
C18 0.032(5) 0.064(7) 0.036(6) 0.025(5) 0.021(5) 0.021(5)
C17 0.045(6) 0.052(7) 0.034(6) 0.005(5) 0.022(5) 0.006(5)
C23 0.045(6) 0.048(6) 0.022(5) -0.004(5) 0.012(4) -0.003(5)
C22 0.041(6) 0.055(7) 0.036(6) -0.004(5) 0.017(5) 0.001(5)
C4 0.048(7) 0.036(7) 0.078(9) -0.012(6) 0.017(7) -0.012(5)
C30 0.029(5) 0.090(9) 0.034(6) -0.022(6) 0.013(5) -0.006(6)
C3 0.072(9) 0.041(7) 0.060(9) -0.016(6) 0.005(7) 0.001(7)
C38 0.026(6) 0.088(10) 0.048(7) 0.003(7) 0.005(5) 0.010(6)
C29 0.031(6) 0.109(11) 0.051(7) -0.025(7) 0.021(5) 0.003(7)
C19 0.084(9) 0.085(10) 0.048(7) 0.034(7) 0.046(7) 0.054(8)
C41 0.031(6) 0.092(11) 0.040(7) 0.006(6) 0.019(5) -0.010(6)
C15 0.089(10) 0.057(8) 0.042(7) 0.011(6) 0.040(7) 0.006(7)
C13 0.082(10) 0.044(7) 0.027(6) 0.009(5) 0.002(6) 0.001(6)
C14 0.094(11) 0.068(9) 0.031(6) 0.012(6) 0.032(7) 0.002(8)
O15 0.203(16) 0.161(15) 0.139(13) -0.058(12) 0.112(12) -0.019(13)
O8 0.063(6) 0.214(14) 0.074(7) 0.081(9) 0.048(5) 0.048(8)
O9 0.040(6) 0.30(2) 0.122(10) 0.156(13) 0.017(6) 0.021(8)
O10 0.069(8) 0.42(3) 0.096(10) 0.019(15) 0.054(8) 0.067(14)
O7 0.049(7) 0.34(3) 0.106(11) 0.080(15) 0.025(7) 0.019(11)

loop_
_atom_type_symbol
_atom_type_description
_atom_type_scat_dispersion_real
_atom_type_scat_dispersion_imag
_atom_type_scat_source
C C 0.0033 0.0016 'International Tables Vol C Tables 4.2.6.8 and 6.1.1.4'
H H 0.0000 0.0000 'International Tables Vol C Tables 4.2.6.8 and 6.1.1.4'
Cl Cl 0.1484 0.1585 'International Tables Vol C Tables 4.2.6.8 and 6.1.1.4'
Co Co 0.3494 0.9721 'International Tables Vol C Tables 4.2.6.8 and 6.1.1.4'
N N 0.0061 0.0033 'International Tables Vol C Tables 4.2.6.8 and 6.1.1.4'
O O 0.0106 0.0060 'International Tables Vol C Tables 4.2.6.8 and 6.1.1.4'

loop_
_geom_angle_atom_site_label_1
_geom_angle_atom_site_label_2
_geom_angle_atom_site_label_3
_geom_angle
_geom_angle_site_symmetry_1
_geom_angle_site_symmetry_3
N2 Co1 O2 96.4(3) . .
N2 Co1 O1 89.0(3) . .
O2 Co1 O1 90.7(3) . .
N2 Co1 N1 173.4(3) . .
O2 Co1 N1 88.6(3) . .
O1 Co1 N1 95.2(3) . .
N2 Co1 O5 91.1(3) . .
O2 Co1 O5 89.8(3) . .
O1 Co1 O5 179.5(3) . .
N1 Co1 O5 84.6(3) . .
N2 Co1 O3 85.3(3) . .
O2 Co1 O3 178.1(3) . .
O1 Co1 O3 90.0(3) . .
N1 Co1 O3 89.6(3) . .
O5 Co1 O3 89.5(3) . .
O4 Co2 O6 89.9(3) 2_645 .
O4 Co2 N5 90.4(3) 2_645 .
O6 Co2 N5 179.1(3) . .
O4 Co2 N6 100.4(3) 2_645 .
O6 Co2 N6 100.6(3) . .
N5 Co2 N6 78.5(3) . .
O4 Co2 N4 87.9(3) 2_645 .
O6 Co2 N4 80.6(3) . .
N5 Co2 N4 100.3(3) . .
N6 Co2 N4 171.6(3) . .
O4 Co2 N3 164.5(3) 2_645 .
O6 Co2 N3 93.1(3) . .
N5 Co2 N3 86.8(3) . .
N6 Co2 N3 94.1(3) . .
N4 Co2 N3 77.6(3) . .
O8 Cl1 O10 109.3(11) . .
O8 Cl1 O9 108.9(6) . .
O10 Cl1 O9 110.1(11) . .
O8 Cl1 O7 110.1(10) . .
O10 Cl1 O7 110.8(10) . .
O9 Cl1 O7 107.6(10) . .
C10 O5 Co1 115.0(6) . .
C20 O3 Co1 114.6(6) . .
C20 O4 Co2 133.3(6) . 2_655
C10 O6 Co2 133.2(6) . .
C11 O2 Co1 124.0(6) . .
C21 N3 C25 117.5(8) . .
C21 N3 Co2 128.7(6) . .
C25 N3 Co2 113.7(6) . .
C1 O1 Co1 124.2(6) . .
C40 N6 C36 118.4(9) . .
C40 N6 Co2 128.6(7) . .
C36 N6 Co2 112.8(7) . .
C7 N1 C8 122.1(8) . .
C7 N1 Co1 124.4(7) . .
C8 N1 Co1 112.8(6) . .
C31 N5 C35 117.5(9) . .
C31 N5 Co2 128.8(7) . .
C35 N5 Co2 113.6(7) . .
C30 N4 C26 117.6(8) . .
C30 N4 Co2 127.4(7) . .
C26 N4 Co2 113.8(6) . .
C17 N2 C18 119.4(8) . .
C17 N2 Co1 126.3(7) . .
C18 N2 Co1 114.2(6) . .
N4 C26 C27 123.4(9) . .
N4 C26 C25 117.4(8) . .
C27 C26 C25 119.3(8) . .
N3 C25 C24 123.1(8) . .
N3 C25 C26 117.0(8) . .
C24 C25 C26 119.9(8) . .
C28 C27 C26 116.8(9) . .
C28 C27 C43 123.9(9) . .
C26 C27 C43 119.3(9) . .
N6 C36 C37 122.7(11) . .
N6 C36 C35 118.5(9) . .
C37 C36 C35 118.9(10) . .
N3 C21 C22 123.7(9) . .
N3 C21 H21 118.1 . .
C22 C21 H21 118.1 . .
N1 C8 C10 107.5(7) . .
N1 C8 C9 111.4(8) . .
C10 C8 C9 109.4(8) . .
N1 C8 H8 109.5 . .
C10 C8 H8 109.5 . .
C9 C8 H8 109.5 . .
O2 C11 C16 126.7(9) . .
O2 C11 C12 116.6(10) . .
C16 C11 C12 116.6(10) . .
O1 C1 C2 116.8(10) . .
O1 C1 C6 124.3(9) . .
C2 C1 C6 118.9(10) . .
N5 C35 C34 124.1(10) . .
N5 C35 C36 116.4(9) . .
C34 C35 C36 119.5(9) . .
C35 C34 C33 116.2(10) . .
C35 C34 C42 120.4(11) . .
C33 C34 C42 123.3(11) . .
C25 C24 C23 117.9(9) . .
C25 C24 C44 120.0(9) . .
C23 C24 C44 122.1(9) . .
C43 C44 C24 121.0(9) . .
C43 C44 H44 119.5 . .
C24 C44 H44 119.5 . .
C32 C33 C34 120.5(11) . .
C32 C33 H33 119.8 . .
C34 C33 H33 119.8 . .
N1 C7 C6 124.6(9) . .
N1 C7 H7 117.7 . .
C6 C7 H7 117.7 . .
C15 C16 C11 119.5(10) . .
C15 C16 C17 118.5(11) . .
C11 C16 C17 122.0(9) . .
C44 C43 C27 120.4(9) . .
C44 C43 H43 119.8 . .
C27 C43 H43 119.8 . .
C5 C6 C1 118.9(9) . .
C5 C6 C7 117.9(10) . .
C1 C6 C7 122.8(9) . .
O4 C20 O3 124.3(9) . .
O4 C20 C18 117.5(8) . .
O3 C20 C18 118.3(8) . .
O6 C10 O5 123.5(9) . .
O6 C10 C8 119.5(8) . .
O5 C10 C8 117.0(8) . .
C4 C5 C6 121.9(11) . .
C4 C5 H5 119.0 . .
C6 C5 H5 119.0 . .
C3 C2 C1 120.0(12) . .
C3 C2 H2 120.0 . .
C1 C2 H2 120.0 . .
N6 C40 C39 122.2(11) . .
N6 C40 H40 118.9 . .
C39 C40 H40 118.9 . .
C33 C32 C31 119.2(12) . .
C33 C32 H32 120.4 . .
C31 C32 H32 120.4 . .
C8 C9 H9A 109.5 . .
C8 C9 H9B 109.5 . .
H9A C9 H9B 109.5 . .
C8 C9 H9C 109.5 . .
H9A C9 H9C 109.5 . .
H9B C9 H9C 109.5 . .
C27 C28 C29 120.0(9) . .
C27 C28 H28 120.0 . .
C29 C28 H28 120.0 . .
C38 C39 C40 118.7(12) . .
C38 C39 H39 120.6 . .
C40 C39 H39 120.6 . .
C41 C42 C34 120.9(11) . .
C41 C42 H42 119.6 . .
C34 C42 H42 119.6 . .
C13 C12 C11 122.5(13) . .
C13 C12 H12 118.8 . .
C11 C12 H12 118.8 . .
N5 C31 C32 122.5(11) . .
N5 C31 H31 118.8 . .
C32 C31 H31 118.8 . .
C38 C37 C41 125.0(10) . .
C38 C37 C36 116.4(11) . .
C41 C37 C36 118.6(12) . .
N2 C18 C20 107.3(7) . .
N2 C18 C19 110.7(9) . .
C20 C18 C19 110.3(9) . .
N2 C18 H18 109.5 . .
C20 C18 H18 109.5 . .
C19 C18 H18 109.5 . .
N2 C17 C16 124.5(10) . .
N2 C17 H17 117.8 . .
C16 C17 H17 117.8 . .
C22 C23 C24 119.0(9) . .
C22 C23 H23 120.5 . .
C24 C23 H23 120.5 . .
C23 C22 C21 118.6(9) . .
C23 C22 H22 120.7 . .
C21 C22 H22 120.7 . .
C5 C4 C3 118.4(11) . .
C5 C4 H4 120.8 . .
C3 C4 H4 120.8 . .
N4 C30 C29 123.5(10) . .
N4 C30 H30 118.2 . .
C29 C30 H30 118.2 . .
C2 C3 C4 121.8(11) . .
C2 C3 H3 119.1 . .
C4 C3 H3 119.1 . .
C39 C38 C37 121.6(11) . .
C39 C38 H38 119.2 . .
C37 C38 H38 119.2 . .
C28 C29 C30 118.5(10) . .
C28 C29 H29 120.7 . .
C30 C29 H29 120.7 . .
C18 C19 H19A 109.5 . .
C18 C19 H19B 109.5 . .
H19A C19 H19B 109.5 . .
C18 C19 H19C 109.5 . .
H19A C19 H19C 109.5 . .
H19B C19 H19C 109.5 . .
C42 C41 C37 121.7(11) . .
C42 C41 H41 119.1 . .
C37 C41 H41 119.1 . .
C14 C15 C16 121.1(13) . .
C14 C15 H15 119.5 . .
C16 C15 H15 119.5 . .
C12 C13 C14 119.6(11) . .
C12 C13 H13 120.2 . .
C14 C13 H13 120.2 . .
C15 C14 C13 120.7(12) . .
C15 C14 H14 119.7 . .
C13 C14 H14 119.7 . .

loop_
_geom_bond_atom_site_label_1
_geom_bond_atom_site_label_2
_geom_bond_distance
_geom_bond_site_symmetry_2
Co1 N2 1.871(7) .
Co1 O2 1.871(6) .
Co1 O1 1.878(7) .
Co1 N1 1.885(7) .
Co1 O5 1.909(7) .
Co1 O3 1.922(6) .
Co2 O4 2.080(6) 2_645
Co2 O6 2.099(7) .
Co2 N5 2.123(9) .
Co2 N6 2.128(8) .
Co2 N4 2.147(8) .
Co2 N3 2.148(7) .
Cl1 O8 1.403(9) .
Cl1 O10 1.41(2) .
Cl1 O9 1.425(10) .
Cl1 O7 1.45(2) .
O5 C10 1.274(11) .
O3 C20 1.262(11) .
O4 C20 1.251(11) .
O4 Co2 2.080(6) 2_655
O6 C10 1.239(11) .
O2 C11 1.300(12) .
N3 C21 1.312(11) .
N3 C25 1.371(11) .
O1 C1 1.312(13) .
N6 C40 1.336(14) .
N6 C36 1.354(13) .
N1 C7 1.279(13) .
N1 C8 1.458(13) .
N5 C31 1.337(14) .
N5 C35 1.367(12) .
N4 C30 1.314(13) .
N4 C26 1.360(12) .
N2 C17 1.278(12) .
N2 C18 1.469(11) .
C26 C27 1.414(12) .
C26 C25 1.439(13) .
C25 C24 1.380(13) .
C27 C28 1.384(14) .
C27 C43 1.429(13) .
C36 C37 1.423(14) .
C36 C35 1.436(15) .
C21 C22 1.394(14) .
C21 H21 0.9500 .
C8 C10 1.503(13) .
C8 C9 1.544(14) .
C8 H8 1.0000 .
C11 C16 1.412(15) .
C11 C12 1.428(14) .
C1 C2 1.410(15) .
C1 C6 1.423(15) .
C35 C34 1.384(15) .
C34 C33 1.407(17) .
C34 C42 1.410(16) .
C24 C23 1.404(13) .
C24 C44 1.426(14) .
C44 C43 1.362(15) .
C44 H44 0.9500 .
C33 C32 1.368(18) .
C33 H33 0.9500 .
C7 C6 1.434(14) .
C7 H7 0.9500 .
C16 C15 1.411(15) .
C16 C17 1.440(15) .
C43 H43 0.9500 .
C6 C5 1.407(15) .
C20 C18 1.520(13) .
C5 C4 1.374(17) .
C5 H5 0.9500 .
C2 C3 1.379(18) .
C2 H2 0.9500 .
C40 C39 1.406(15) .
C40 H40 0.9500 .
C32 C31 1.390(17) .
C32 H32 0.9500 .
C9 H9A 0.9800 .
C9 H9B 0.9800 .
C9 H9C 0.9800 .
C28 C29 1.388(16) .
C28 H28 0.9500 .
C39 C38 1.357(18) .
C39 H39 0.9500 .
C42 C41 1.334(18) .
C42 H42 0.9500 .
C12 C13 1.362(18) .
C12 H12 0.9500 .
C31 H31 0.9500 .
C37 C38 1.383(19) .
C37 C41 1.420(17) .
C18 C19 1.537(17) .
C18 H18 1.0000 .
C17 H17 0.9500 .
C23 C22 1.383(14) .
C23 H23 0.9500 .
C22 H22 0.9500 .
C4 C3 1.405(19) .
C4 H4 0.9500 .
C30 C29 1.397(15) .
C30 H30 0.9500 .
C3 H3 0.9500 .
C38 H38 0.9500 .
C29 H29 0.9500 .
C19 H19A 0.9800 .
C19 H19B 0.9800 .
C19 H19C 0.9800 .
C41 H41 0.9500 .
C15 C14 1.363(18) .
C15 H15 0.9500 .
C13 C14 1.380(19) .
C13 H13 0.9500 .
C14 H14 0.9500 .
